data_4131504
loop_
_publ_author_name
'Zhang, Wan-Ying'
'Tang, Yuan-Yuan'
'Li, Peng-Fei'
'Shi, Ping-Ping'
'Liao, Wei-Qiang'
'Fu, Da-Wei'
'Ye, Heng-Yun'
'Zhang, Yi'
'Xiong, Ren-Gen'

_publ_section_title
;
 Precise Molecular Design of High-T<sub>c</sub> 3D Organic-Inorganic
 Perovskite Ferroelectric: [MeHdabco]RbI<sub>3</sub> (MeHdabco =
 N-Methyl-1,4-diazoniabicyclo[2.2.2]octane).
;
_journal_issue 31
_journal_name_full 'Journal of the American Chemical Society'
_journal_page_first 10897
_journal_page_last 10902
_journal_paper_doi 10.1021/jacs.7b06013
_journal_volume 139
_journal_year 2017
_chemical_formula_sum 'C6 H14 I3 N2 Rb'
_chemical_formula_weight 580.36
_space_group_crystal_system hexagonal
_space_group_IT_number 190
_space_group_name_Hall 'P -6c -2c'
_space_group_name_H-M_alt 'P -6 2 c'
_atom_sites_solution_hydrogens geom
_audit_creation_method SHELXL-2014/7
_cell_angle_alpha 90
_cell_angle_beta 90
_cell_angle_gamma 120
_cell_formula_units_Z 2
_cell_length_a 9.821(2)
_cell_length_b 9.821(2)
_cell_length_c 8.2067(16)
_cell_measurement_reflns_used 1123
_cell_measurement_temperature 293(2)
_cell_measurement_theta_max 26.7
_cell_measurement_theta_min 3.04
_cell_volume 685.5(2)
_computing_structure_refinement 'SHELXL-2014/7 (Sheldrick, 2014)'
_diffrn_ambient_temperature 293(2)
_diffrn_measured_fraction_theta_full 0.985
_diffrn_measured_fraction_theta_max 0.988
_diffrn_measurement_device_type 'Rigaku saturn 724'
_diffrn_radiation_type MoK\a
_diffrn_radiation_wavelength 0.71073
_diffrn_reflns_av_R_equivalents 0.1006
_diffrn_reflns_av_unetI/netI 0.0661
_diffrn_reflns_Laue_measured_fraction_full 0.985
_diffrn_reflns_Laue_measured_fraction_max 0.988
_diffrn_reflns_limit_h_max 12
_diffrn_reflns_limit_h_min -12
_diffrn_reflns_limit_k_max 12
_diffrn_reflns_limit_k_min -12
_diffrn_reflns_limit_l_max 9
_diffrn_reflns_limit_l_min -10
_diffrn_reflns_number 4516
_diffrn_reflns_point_group_measured_fraction_full 0.989
_diffrn_reflns_point_group_measured_fraction_max 0.989
_diffrn_reflns_theta_full 25.242
_diffrn_reflns_theta_max 27.443
_diffrn_reflns_theta_min 3.450
_exptl_absorpt_coefficient_mu 10.330
_exptl_absorpt_correction_T_max 1.0000
_exptl_absorpt_correction_T_min 0.7451
_exptl_absorpt_correction_type multi-scan
_exptl_crystal_colour COLORLESS
_exptl_crystal_density_diffrn 2.812
_exptl_crystal_description BLOCK
_exptl_crystal_F_000 520
_exptl_crystal_size_max 0.20
_exptl_crystal_size_mid 0.12
_exptl_crystal_size_min 0.10
_refine_diff_density_max 0.546
_refine_diff_density_min -0.602
_refine_diff_density_rms 0.143
_refine_ls_abs_structure_details
;
 Flack x determined using 226 quotients [(I+)-(I-)]/[(I+)+(I-)]
 (Parsons, Flack and Wagner, Acta Cryst. B69 (2013) 249-259).
;
_refine_ls_abs_structure_Flack 0.01(2)
_refine_ls_extinction_coef 0.224(11)
_refine_ls_extinction_expression Fc^*^=kFc[1+0.001xFc^2^\l^3^/sin(2\q)]^-1/4^
_refine_ls_extinction_method 'SHELXL-2014/7 (Sheldrick 2014'
_refine_ls_goodness_of_fit_ref 1.052
_refine_ls_hydrogen_treatment constr
_refine_ls_matrix_type full
_refine_ls_number_parameters 23
_refine_ls_number_reflns 565
_refine_ls_number_restraints 0
_refine_ls_restrained_S_all 1.052
_refine_ls_R_factor_all 0.0284
_refine_ls_R_factor_gt 0.0279
_refine_ls_shift/su_max 0.000
_refine_ls_shift/su_mean 0.000
_refine_ls_structure_factor_coef Fsqd
_refine_ls_weighting_details 'w=1/[\s^2^(Fo^2^)+(0.0073P)^2^] where P=(Fo^2^+2Fc^2^)/3'
_refine_ls_weighting_scheme calc
_refine_ls_wR_factor_gt 0.0609
_refine_ls_wR_factor_ref 0.0611
_reflns_Friedel_coverage 0.712
_reflns_Friedel_fraction_full 0.995
_reflns_Friedel_fraction_max 0.992
_reflns_number_gt 555
_reflns_number_total 565
_reflns_threshold_expression 'I > 2\s(I)'
_cod_data_source_file ja7b06013_si_008.cif
_cod_data_source_block 2
_cod_depositor_comments
;
The following automatic conversions were performed:

data item '_exptl_absorpt_correction_type' value 'Multi-scan' was
changed to 'multi-scan' in accordance with the
/home/saulius/struct/COD-crude-data/automatic-downloads/DataCite-retrospective/ACS/depositions/lib/dictionaries/cif_core.dic
dictionary named 'cif_core.dic' version 2.4.2 last updated on
2011-04-26.

Automatic conversion script
Id: cif_fix_values 6909 2019-04-08 15:41:33Z antanas 
;
_cod_original_cell_volume 685.5(3)
_cod_database_code 4131504
_shelx_shelxl_version_number 2014/7
_shelx_space_group_comment
;
The symmetry employed for this shelxl refinement is uniquely defined
by the following loop, which should always be used as a source of
symmetry information in preference to the above space-group names.
They are only intended as comments.
;

loop_
_space_group_symop_operation_xyz
'x, y, z'
'-x+y, -x, -z+1/2'
'-y, x-y, z'
'x, y, -z+1/2'
'-x+y, -x, z'
'-y, x-y, -z+1/2'
'y, x, z+1/2'
'x-y, -y, -z'
'-x, -x+y, z+1/2'
'y, x, -z'
'x-y, -y, z+1/2'
'-x, -x+y, -z'

loop_
_atom_site_label
_atom_site_type_symbol
_atom_site_fract_x
_atom_site_fract_y
_atom_site_fract_z
_atom_site_U_iso_or_equiv
_atom_site_adp_type
_atom_site_occupancy
_atom_site_site_symmetry_order
_atom_site_calc_flag
_atom_site_refinement_flags_posn
_atom_site_refinement_flags_adp
_atom_site_refinement_flags_occupancy
N1 N 0.3333 0.6667 0.8996(11) 0.0262(18) Uani 1 3 d S T P
H1A H 0.3333 0.6667 1.0190 0.031 Uiso 1 3 calc R U P
C20 C 0.4647(9) 0.8232(8) 0.8429(8) 0.0369(17) Uani 1 1 d . . .
H20A H 0.5646 0.8397 0.8835 0.044 Uiso 1 1 calc R U .
H20B H 0.4491 0.9072 0.8835 0.044 Uiso 1 1 calc R U .
Rb7 Rb 1.0000 1.0000 1.0000 0.0336(4) Uani 1 6 d S T P
I1 I 0.79751(7) 0.64334(7) 0.7500 0.0342(4) Uani 1 2 d S T P

loop_
_atom_site_aniso_label
_atom_site_aniso_U_11
_atom_site_aniso_U_22
_atom_site_aniso_U_33
_atom_site_aniso_U_23
_atom_site_aniso_U_13
_atom_site_aniso_U_12
N1 0.029(3) 0.029(3) 0.020(4) 0.000 0.000 0.0146(14)
C20 0.038(4) 0.025(3) 0.034(3) -0.005(3) -0.009(3) 0.006(3)
Rb7 0.0350(5) 0.0350(5) 0.0308(7) 0.000 0.000 0.0175(3)
I1 0.0320(5) 0.0344(4) 0.0351(5) 0.000 0.000 0.0158(3)

loop_
_atom_type_symbol
_atom_type_description
_atom_type_scat_dispersion_real
_atom_type_scat_dispersion_imag
_atom_type_scat_source
C C 0.0033 0.0016 'International Tables Vol C Tables 4.2.6.8 and 6.1.1.4'
H H 0.0000 0.0000 'International Tables Vol C Tables 4.2.6.8 and 6.1.1.4'
I I -0.4742 1.8119 'International Tables Vol C Tables 4.2.6.8 and 6.1.1.4'
N N 0.0061 0.0033 'International Tables Vol C Tables 4.2.6.8 and 6.1.1.4'
Rb Rb -0.9393 2.9676 'International Tables Vol C Tables 4.2.6.8 and 6.1.1.4'

loop_
_geom_angle_atom_site_label_1
_geom_angle_atom_site_label_2
_geom_angle_atom_site_label_3
_geom_angle
_geom_angle_site_symmetry_1
_geom_angle_site_symmetry_3
C20 N1 C20 110.9(4) . 3_665
C20 N1 C20 110.9(4) . 5_565
C20 N1 C20 110.9(4) 3_665 5_565
C20 N1 H1A 108.0 . .
C20 N1 H1A 108.0 3_665 .
C20 N1 H1A 108.0 5_565 .
N1 C20 C20 108.0(4) . 4_556
N1 C20 H20A 110.1 . .
C20 C20 H20A 110.1 4_556 .
N1 C20 H20B 110.1 . .
C20 C20 H20B 110.1 4_556 .
H20A C20 H20B 108.4 . .
I1 Rb7 I1 172.585(19) . 8_677
I1 Rb7 I1 93.761(18) . 9_765
I1 Rb7 I1 91.786(13) 8_677 9_765
I1 Rb7 I1 83.133(19) . 7
I1 Rb7 I1 91.786(13) 8_677 7
I1 Rb7 I1 91.786(13) 9_765 7
I1 Rb7 I1 91.786(13) . 2_676
I1 Rb7 I1 83.133(19) 8_677 2_676
I1 Rb7 I1 172.585(19) 9_765 2_676
I1 Rb7 I1 93.760(19) 7 2_676
I1 Rb7 I1 91.786(13) . 3_765
I1 Rb7 I1 93.760(18) 8_677 3_765
I1 Rb7 I1 83.133(19) 9_765 3_765
I1 Rb7 I1 172.585(19) 7 3_765
I1 Rb7 I1 91.786(13) 2_676 3_765
I1 Rb7 Rb7 123.991(9) . 2_677
I1 Rb7 Rb7 56.009(9) 8_677 2_677
I1 Rb7 Rb7 56.009(9) 9_765 2_677
I1 Rb7 Rb7 56.009(9) 7 2_677
I1 Rb7 Rb7 123.991(9) 2_676 2_677
I1 Rb7 Rb7 123.991(9) 3_765 2_677
I1 Rb7 Rb7 56.009(9) . 2_676
I1 Rb7 Rb7 123.991(9) 8_677 2_676
I1 Rb7 Rb7 123.991(9) 9_765 2_676
I1 Rb7 Rb7 123.991(9) 7 2_676
I1 Rb7 Rb7 56.009(9) 2_676 2_676
I1 Rb7 Rb7 56.009(9) 3_765 2_676
Rb7 Rb7 Rb7 180.0 2_677 2_676
Rb7 I1 Rb7 67.982(19) . 2_676

loop_
_geom_bond_atom_site_label_1
_geom_bond_atom_site_label_2
_geom_bond_distance
_geom_bond_site_symmetry_2
N1 C20 1.503(7) .
N1 C20 1.503(7) 3_665
N1 C20 1.503(7) 5_565
N1 H1A 0.9800 .
C20 C20 1.524(13) 4_556
C20 H20A 0.9700 .
C20 H20B 0.9700 .
Rb7 I1 3.6698(8) .
Rb7 I1 3.6699(8) 8_677
Rb7 I1 3.6698(8) 9_765
Rb7 I1 3.6698(8) 7
Rb7 I1 3.6698(8) 2_676
Rb7 I1 3.6698(8) 3_765
Rb7 Rb7 4.1033(8) 2_677
Rb7 Rb7 4.1033(8) 2_676
I1 Rb7 3.6698(8) 2_676

loop_
_geom_torsion_atom_site_label_1
_geom_torsion_atom_site_label_2
_geom_torsion_atom_site_label_3
_geom_torsion_atom_site_label_4
_geom_torsion
_geom_torsion_site_symmetry_1
_geom_torsion_site_symmetry_4
C20 N1 C20 C20 -61.8(5) 3_665 4_556
C20 N1 C20 C20 61.8(5) 5_565 4_556
